data_7049401
loop_
_publ_author_name
'Olaru, Marian'
'Krupke, Sandra'
'Lork, Enno'
'Mebs, Stefan'
'Beckmann, Jens'

_publ_section_title
;
 Transmetallation of bis(6-diphenylphosphinoxy-acenapth-5-yl)mercury with
 tin tetrachloride, antimony trichloride and bismuth trichloride.
;
_journal_issue 17
_journal_name_full 'Dalton transactions (Cambridge, England : 2003)'
_journal_page_first 5585
_journal_page_last 5594
_journal_paper_doi 10.1039/c9dt00827f
_journal_volume 48
_journal_year 2019
_chemical_formula_sum 'C24 H18 Cl3 O P Sn'
_chemical_formula_weight 578.39
_space_group_IT_number 2
_space_group_name_Hall '-P 1'
_space_group_name_H-M_alt 'P -1'
_symmetry_cell_setting triclinic
_symmetry_space_group_name_Hall '-P 1'
_symmetry_space_group_name_H-M 'P -1'
_atom_sites_solution_hydrogens geom
_atom_sites_solution_primary direct
_atom_sites_solution_secondary difmap
_audit_creation_method SHELXL-97
_audit_update_record
;
2019-02-18 deposited with the CCDC.    2019-03-22 downloaded from the CCDC.
;
_cell_angle_alpha 102.2000(10)
_cell_angle_beta 98.3920(10)
_cell_angle_gamma 113.2840(10)
_cell_formula_units_Z 2
_cell_length_a 8.9934(4)
_cell_length_b 9.5252(4)
_cell_length_c 14.9658(6)
_cell_measurement_reflns_used 9901
_cell_measurement_temperature 100
_cell_measurement_theta_max 31.61
_cell_measurement_theta_min 2.44
_cell_volume 1112.79(8)
_computing_cell_refinement 'Bruker SAINT'
_computing_data_collection 'Bruker APEX2'
_computing_data_reduction 'Bruker SAINT'
_computing_molecular_graphics 'Bruker SHELXTL'
_computing_publication_material 'Bruker SHELXTL'
_computing_structure_refinement 'SHELXL-2013 (Sheldrick 2013)'
_computing_structure_solution 'SHELXS-97 (Sheldrick 2008)'
_diffrn_ambient_temperature 100
_diffrn_measured_fraction_theta_full 0.994
_diffrn_measured_fraction_theta_max 0.994
_diffrn_measurement_device_type 'Bruker Venture D8 CMOS'
_diffrn_measurement_method '\f and \w scans'
_diffrn_radiation_monochromator graphite
_diffrn_radiation_source 'fine-focus sealed tube'
_diffrn_radiation_type MoK\a
_diffrn_radiation_wavelength 0.71073
_diffrn_reflns_av_R_equivalents 0.0480
_diffrn_reflns_av_sigmaI/netI 0.0330
_diffrn_reflns_limit_h_max 13
_diffrn_reflns_limit_h_min -13
_diffrn_reflns_limit_k_max 14
_diffrn_reflns_limit_k_min -13
_diffrn_reflns_limit_l_max 22
_diffrn_reflns_limit_l_min -22
_diffrn_reflns_number 43017
_diffrn_reflns_theta_full 31.61
_diffrn_reflns_theta_max 31.61
_diffrn_reflns_theta_min 2.44
_exptl_absorpt_coefficient_mu 1.595
_exptl_absorpt_correction_T_max 0.7462
_exptl_absorpt_correction_T_min 0.4419
_exptl_absorpt_correction_type multi-scan
_exptl_absorpt_process_details 'SADABS; Bruker, 2000'
_exptl_crystal_colour colourless
_exptl_crystal_density_diffrn 1.726
_exptl_crystal_density_method 'not measured'
_exptl_crystal_description block
_exptl_crystal_F_000 572
_exptl_crystal_size_max 0.06
_exptl_crystal_size_mid 0.05
_exptl_crystal_size_min 0.04
_refine_diff_density_max 0.636
_refine_diff_density_min -1.399
_refine_diff_density_rms 0.112
_refine_ls_extinction_method none
_refine_ls_goodness_of_fit_ref 1.062
_refine_ls_hydrogen_treatment constr
_refine_ls_matrix_type full
_refine_ls_number_parameters 271
_refine_ls_number_reflns 7411
_refine_ls_number_restraints 0
_refine_ls_restrained_S_all 1.062
_refine_ls_R_factor_all 0.0286
_refine_ls_R_factor_gt 0.0246
_refine_ls_shift/su_max 0.002
_refine_ls_shift/su_mean 0.000
_refine_ls_structure_factor_coef Fsqd
_refine_ls_weighting_details 'calc w=1/[\s^2^(Fo^2^)+(0.0192P)^2^+0.9080P] where P=(Fo^2^+2Fc^2^)/3'
_refine_ls_weighting_scheme calc
_refine_ls_wR_factor_gt 0.0557
_refine_ls_wR_factor_ref 0.0573
_reflns_number_gt 6826
_reflns_number_total 7411
_reflns_threshold_expression >2sigma(I)
_cod_data_source_file c9dt00827f2.cif
_cod_data_source_block shelxl_CCDC1
_cod_depositor_comments
;
The following automatic conversions were performed:

'_symmetry_cell_setting' value 'Triclinic' changed to 'triclinic'
according to
/home/data/users/saulius/crontab/automatic-downloads/rss-feeds/RSC/lib/dictionaries/cif_core.dic
dictionary named 'cif_core.dic' version 2.4.2 from 2011-04-26.

Automatic conversion script
Id: cif_fix_values 4973 2017-02-22 13:04:09Z antanas 

 Adding full bibliography for 7049400--7049406.cif.
;
_cod_original_sg_symbol_H-M P-1
_cod_database_code 7049401

loop_
_symmetry_equiv_pos_as_xyz
'x, y, z'
'-x, -y, -z'

loop_
_atom_site_label
_atom_site_type_symbol
_atom_site_fract_x
_atom_site_fract_y
_atom_site_fract_z
_atom_site_U_iso_or_equiv
_atom_site_adp_type
_atom_site_occupancy
_atom_site_symmetry_multiplicity
_atom_site_calc_flag
_atom_site_refinement_flags
C1 C 0.1389(2) 0.31502(19) -0.02011(11) 0.0156(3) Uani 1 1 d .
H1A H 0.1373 0.2823 -0.0877 0.019 Uiso 1 1 calc R
H1B H 0.0290 0.3121 -0.0155 0.019 Uiso 1 1 calc R
C2 C 0.1779(2) 0.20376(19) 0.03189(11) 0.0144(3) Uani 1 1 d .
H2A H 0.0868 0.1523 0.0611 0.017 Uiso 1 1 calc R
H2B H 0.1919 0.1195 -0.0125 0.017 Uiso 1 1 calc R
C10 C 0.56215(18) 0.75803(17) 0.15045(10) 0.0097(2) Uani 1 1 d .
C11 C 0.4528(2) 0.76193(18) 0.07635(11) 0.0130(3) Uani 1 1 d .
H11 H 0.4751 0.8623 0.0656 0.016 Uiso 1 1 calc R
C12 C 0.3102(2) 0.62556(19) 0.01598(11) 0.0139(3) Uani 1 1 d .
H12 H 0.2379 0.6345 -0.0332 0.017 Uiso 1 1 calc R
C13 C 0.27896(19) 0.48024(18) 0.03010(10) 0.0116(3) Uani 1 1 d .
C14 C 0.38999(18) 0.47200(17) 0.10383(10) 0.0093(2) Uani 1 1 d .
C15 C 0.33932(19) 0.31283(17) 0.10670(10) 0.0109(3) Uani 1 1 d .
C16 C 0.4340(2) 0.28038(18) 0.17245(11) 0.0128(3) Uani 1 1 d .
H16 H 0.4057 0.1737 0.1737 0.015 Uiso 1 1 calc R
C17 C 0.57478(19) 0.41074(18) 0.23816(11) 0.0120(3) Uani 1 1 d .
H17 H 0.6402 0.3895 0.2845 0.014 Uiso 1 1 calc R
C18 C 0.62277(18) 0.56908(17) 0.23852(10) 0.0093(2) Uani 1 1 d .
C19 C 0.53200(18) 0.60655(17) 0.16714(10) 0.0084(2) Uani 1 1 d .
C20 C 0.98527(18) 0.72007(18) 0.32451(11) 0.0107(3) Uani 1 1 d .
C21 C 0.9987(2) 0.6123(2) 0.25113(11) 0.0173(3) Uani 1 1 d .
H21 H 0.9010 0.5289 0.2065 0.021 Uiso 1 1 calc R
C22 C 1.1568(2) 0.6279(3) 0.24366(12) 0.0237(4) Uani 1 1 d .
H22 H 1.1670 0.5546 0.1938 0.028 Uiso 1 1 calc R
C23 C 1.2990(2) 0.7500(2) 0.30879(13) 0.0220(4) Uani 1 1 d .
H23 H 1.4065 0.7612 0.3028 0.026 Uiso 1 1 calc R
C24 C 1.2854(2) 0.8559(2) 0.38257(14) 0.0227(4) Uani 1 1 d .
H24 H 1.3834 0.9389 0.4272 0.027 Uiso 1 1 calc R
C25 C 1.1291(2) 0.8410(2) 0.39140(13) 0.0184(3) Uani 1 1 d .
H25 H 1.1196 0.9126 0.4426 0.022 Uiso 1 1 calc R
C30 C 0.75781(18) 0.66933(17) 0.44388(10) 0.0097(3) Uani 1 1 d .
C31 C 0.82395(19) 0.57471(19) 0.47769(11) 0.0130(3) Uani 1 1 d .
H31 H 0.8878 0.5350 0.4440 0.016 Uiso 1 1 calc R
C32 C 0.7959(2) 0.5389(2) 0.56088(11) 0.0154(3) Uani 1 1 d .
H32 H 0.8391 0.4732 0.5836 0.018 Uiso 1 1 calc R
C33 C 0.7049(2) 0.59907(19) 0.61071(11) 0.0150(3) Uani 1 1 d .
H33 H 0.6873 0.5755 0.6680 0.018 Uiso 1 1 calc R
C34 C 0.6392(2) 0.69354(19) 0.57756(11) 0.0143(3) Uani 1 1 d .
H34 H 0.5770 0.7343 0.6121 0.017 Uiso 1 1 calc R
C35 C 0.66465(19) 0.72832(18) 0.49394(11) 0.0121(3) Uani 1 1 d .
H35 H 0.6189 0.7920 0.4708 0.015 Uiso 1 1 calc R
O1 O 0.79017(14) 0.87999(12) 0.34562(7) 0.01072(19) Uani 1 1 d .
P1 P 0.78928(5) 0.71728(4) 0.33676(3) 0.00810(7) Uani 1 1 d .
Cl1 Cl 0.74979(6) 1.14135(5) 0.12783(3) 0.01908(8) Uani 1 1 d .
Cl2 Cl 1.03437(5) 1.03621(5) 0.23088(3) 0.01606(7) Uani 1 1 d .
Cl3 Cl 0.71404(6) 1.15635(5) 0.35257(3) 0.01815(8) Uani 1 1 d .
Sn1 Sn 0.759359(12) 0.983883(11) 0.234381(7) 0.00955(3) Uani 1 1 d .

loop_
_atom_site_aniso_label
_atom_site_aniso_U_11
_atom_site_aniso_U_22
_atom_site_aniso_U_33
_atom_site_aniso_U_23
_atom_site_aniso_U_13
_atom_site_aniso_U_12
C1 0.0122(7) 0.0129(7) 0.0148(7) 0.0010(5) -0.0010(6) 0.0020(6)
C2 0.0132(7) 0.0110(6) 0.0127(7) 0.0021(5) 0.0011(5) 0.0006(6)
C10 0.0100(6) 0.0089(6) 0.0102(6) 0.0037(5) 0.0021(5) 0.0039(5)
C11 0.0158(7) 0.0120(6) 0.0123(6) 0.0053(5) 0.0027(5) 0.0066(6)
C12 0.0139(7) 0.0156(7) 0.0117(7) 0.0052(5) 0.0005(5) 0.0062(6)
C13 0.0098(6) 0.0131(7) 0.0101(6) 0.0020(5) 0.0020(5) 0.0042(5)
C14 0.0093(6) 0.0098(6) 0.0097(6) 0.0034(5) 0.0039(5) 0.0042(5)
C15 0.0106(6) 0.0098(6) 0.0105(6) 0.0022(5) 0.0038(5) 0.0027(5)
C16 0.0149(7) 0.0077(6) 0.0149(7) 0.0035(5) 0.0042(6) 0.0037(5)
C17 0.0142(7) 0.0097(6) 0.0134(7) 0.0045(5) 0.0030(5) 0.0062(6)
C18 0.0092(6) 0.0091(6) 0.0092(6) 0.0023(5) 0.0017(5) 0.0041(5)
C19 0.0079(6) 0.0082(6) 0.0096(6) 0.0029(5) 0.0037(5) 0.0033(5)
C20 0.0099(6) 0.0113(6) 0.0132(6) 0.0063(5) 0.0041(5) 0.0052(5)
C21 0.0177(8) 0.0265(8) 0.0103(7) 0.0038(6) 0.0041(6) 0.0130(7)
C22 0.0242(9) 0.0422(11) 0.0147(7) 0.0091(7) 0.0097(7) 0.0225(8)
C23 0.0158(8) 0.0365(10) 0.0261(9) 0.0193(8) 0.0123(7) 0.0162(8)
C24 0.0109(7) 0.0209(8) 0.0342(10) 0.0097(7) 0.0038(7) 0.0049(7)
C25 0.0122(7) 0.0142(7) 0.0256(8) 0.0022(6) 0.0025(6) 0.0054(6)
C30 0.0089(6) 0.0096(6) 0.0090(6) 0.0027(5) 0.0014(5) 0.0029(5)
C31 0.0123(7) 0.0148(7) 0.0150(7) 0.0070(5) 0.0047(5) 0.0073(6)
C32 0.0159(7) 0.0181(7) 0.0161(7) 0.0098(6) 0.0042(6) 0.0088(6)
C33 0.0155(7) 0.0161(7) 0.0107(6) 0.0045(5) 0.0035(6) 0.0038(6)
C34 0.0137(7) 0.0146(7) 0.0129(7) 0.0020(5) 0.0051(5) 0.0052(6)
C35 0.0113(6) 0.0109(6) 0.0133(7) 0.0026(5) 0.0018(5) 0.0050(5)
O1 0.0125(5) 0.0091(5) 0.0113(5) 0.0039(4) 0.0024(4) 0.0054(4)
P1 0.00810(16) 0.00713(15) 0.00912(16) 0.00298(12) 0.00158(13) 0.00334(13)
Cl1 0.0268(2) 0.01398(17) 0.01976(18) 0.01104(14) 0.00605(15) 0.00920(16)
Cl2 0.01095(16) 0.01662(17) 0.01684(17) 0.00612(14) 0.00330(13) 0.00185(14)
Cl3 0.0286(2) 0.01408(17) 0.01675(17) 0.00400(13) 0.00696(15) 0.01416(16)
Sn1 0.01123(5) 0.00617(5) 0.01072(5) 0.00332(3) 0.00224(4) 0.00311(4)

loop_
_atom_type_symbol
_atom_type_description
_atom_type_scat_dispersion_real
_atom_type_scat_dispersion_imag
_atom_type_scat_source
C C 0.0033 0.0016 'International Tables Vol C Tables 4.2.6.8 and 6.1.1.4'
H H 0.0000 0.0000 'International Tables Vol C Tables 4.2.6.8 and 6.1.1.4'
O O 0.0106 0.0060 'International Tables Vol C Tables 4.2.6.8 and 6.1.1.4'
P P 0.1023 0.0942 'International Tables Vol C Tables 4.2.6.8 and 6.1.1.4'
Cl Cl 0.1484 0.1585 'International Tables Vol C Tables 4.2.6.8 and 6.1.1.4'
Sn Sn -0.6537 1.4246 'International Tables Vol C Tables 4.2.6.8 and 6.1.1.4'

loop_
_geom_angle_atom_site_label_1
_geom_angle_atom_site_label_2
_geom_angle_atom_site_label_3
_geom_angle
C13 C1 C2 104.87(12)
C15 C2 C1 104.86(12)
C11 C10 C19 118.95(13)
C11 C10 Sn1 115.75(10)
C19 C10 Sn1 125.26(10)
C10 C11 C12 123.90(14)
C13 C12 C11 118.34(14)
C12 C13 C14 119.06(14)
C12 C13 C1 131.39(14)
C14 C13 C1 109.55(13)
C15 C14 C13 111.05(13)
C15 C14 C19 124.73(13)
C13 C14 C19 124.21(13)
C16 C15 C14 119.56(14)
C16 C15 C2 130.81(14)
C14 C15 C2 109.63(13)
C15 C16 C17 117.75(13)
C18 C17 C16 123.33(14)
C17 C18 C19 120.36(13)
C17 C18 P1 115.80(11)
C19 C18 P1 123.66(11)
C14 C19 C18 114.11(12)
C14 C19 C10 115.51(13)
C18 C19 C10 130.37(13)
C21 C20 C25 120.26(15)
C21 C20 P1 122.96(12)
C25 C20 P1 116.75(12)
C20 C21 C22 119.44(16)
C23 C22 C21 120.09(17)
C24 C23 C22 120.43(16)
C25 C24 C23 120.13(17)
C24 C25 C20 119.64(16)
C31 C30 C35 120.00(14)
C31 C30 P1 121.28(11)
C35 C30 P1 118.72(11)
C32 C31 C30 119.68(14)
C33 C32 C31 120.06(15)
C32 C33 C34 120.50(15)
C35 C34 C33 119.92(15)
C34 C35 C30 119.84(14)
P1 O1 Sn1 127.75(6)
O1 P1 C30 107.76(6)
O1 P1 C20 112.05(7)
C30 P1 C20 106.91(7)
O1 P1 C18 109.73(6)
C30 P1 C18 109.91(7)
C20 P1 C18 110.40(7)
C10 Sn1 O1 89.20(5)
C10 Sn1 Cl2 118.75(4)
O1 Sn1 Cl2 87.34(3)
C10 Sn1 Cl3 121.39(4)
O1 Sn1 Cl3 82.17(3)
Cl2 Sn1 Cl3 118.568(15)
C10 Sn1 Cl1 99.45(4)
O1 Sn1 Cl1 170.97(3)
Cl2 Sn1 Cl1 90.725(15)
Cl3 Sn1 Cl1 91.046(14)

loop_
_geom_bond_atom_site_label_1
_geom_bond_atom_site_label_2
_geom_bond_distance
C1 C13 1.512(2)
C1 C2 1.554(2)
C2 C15 1.510(2)
C10 C11 1.388(2)
C10 C19 1.4424(19)
C10 Sn1 2.1313(14)
C11 C12 1.413(2)
C12 C13 1.369(2)
C13 C14 1.414(2)
C14 C15 1.413(2)
C14 C19 1.418(2)
C15 C16 1.371(2)
C16 C17 1.410(2)
C17 C18 1.394(2)
C18 C19 1.439(2)
C18 P1 1.7904(15)
C20 C21 1.391(2)
C20 C25 1.400(2)
C20 P1 1.7890(15)
C21 C22 1.393(2)
C22 C23 1.386(3)
C23 C24 1.385(3)
C24 C25 1.384(2)
C30 C31 1.397(2)
C30 C35 1.399(2)
C30 P1 1.7884(15)
C31 C32 1.390(2)
C32 C33 1.387(2)
C33 C34 1.388(2)
C34 C35 1.388(2)
O1 P1 1.5241(11)
O1 Sn1 2.1461(10)
Cl1 Sn1 2.4234(4)
Cl2 Sn1 2.3330(4)
Cl3 Sn1 2.3463(4)
